data_7007131
loop_
_publ_author_name
'Zhou, Xiao-Ping'
'Li, Dan'
'Wu, Tao'
'Zhang, Xuanjun'

_publ_section_title
;
 Syntheses of supramolecular CuCN complexes by decomposing CuSCN: a
 general route to CuCN coordination polymers?
;
_journal_issue 20
_journal_name_full 'Dalton transactions (Cambridge, England : 2003)'
_journal_page_first 2435
_journal_page_last 2443
_journal_paper_doi 10.1039/b517969f
_journal_year 2006
_chemical_formula_sum 'C20 H12 Cu2 N8'
_chemical_formula_weight 491.46
_chemical_name_systematic
;
?
;
_space_group_IT_number 19
_symmetry_cell_setting orthorhombic
_symmetry_space_group_name_Hall 'P 2ac 2ab'
_symmetry_space_group_name_H-M 'P 21 21 21'
_atom_sites_solution_hydrogens geom
_atom_sites_solution_primary direct
_atom_sites_solution_secondary difmap
_audit_creation_method SHELXL-97
_cell_angle_alpha 90.00
_cell_angle_beta 90.00
_cell_angle_gamma 90.00
_cell_formula_units_Z 4
_cell_length_a 8.4743(5)
_cell_length_b 13.1830(8)
_cell_length_c 17.4013(11)
_cell_measurement_reflns_used 4947
_cell_measurement_temperature 293(2)
_cell_measurement_theta_max 25.5
_cell_measurement_theta_min 2.3
_cell_volume 1944.0(2)
_computing_cell_refinement 'Bruker SMART'
_computing_data_collection 'Bruker SMART'
_computing_data_reduction 'Bruker SAINT'
_computing_molecular_graphics 'Bruker SHELXTL'
_computing_publication_material 'Bruker SHELXTL'
_computing_structure_refinement 'SHELXL-97 (Sheldrick, 1997)'
_computing_structure_solution 'SHELXS-97 (Sheldrick, 1990)'
_diffrn_ambient_temperature 293(2)
_diffrn_measured_fraction_theta_full 1.000
_diffrn_measured_fraction_theta_max 1.000
_diffrn_measurement_device_type 'CCD area detector'
_diffrn_measurement_method 'phi and omega scans'
_diffrn_radiation_monochromator graphite
_diffrn_radiation_source 'fine-focus sealed tube'
_diffrn_radiation_type MoK\a
_diffrn_radiation_wavelength 0.71073
_diffrn_reflns_av_R_equivalents 0.0204
_diffrn_reflns_av_sigmaI/netI 0.0290
_diffrn_reflns_limit_h_max 5
_diffrn_reflns_limit_h_min -10
_diffrn_reflns_limit_k_max 15
_diffrn_reflns_limit_k_min -15
_diffrn_reflns_limit_l_max 20
_diffrn_reflns_limit_l_min -20
_diffrn_reflns_number 10161
_diffrn_reflns_theta_full 24.99
_diffrn_reflns_theta_max 24.99
_diffrn_reflns_theta_min 1.94
_exptl_absorpt_coefficient_mu 2.213
_exptl_absorpt_correction_T_max 0.7470
_exptl_absorpt_correction_T_min 0.5762
_exptl_absorpt_correction_type multi-scan
_exptl_absorpt_process_details 'SADABS (Sheldrick, 1996)'
_exptl_crystal_colour black
_exptl_crystal_density_diffrn 1.679
_exptl_crystal_density_meas 0
_exptl_crystal_density_method 'not measured'
_exptl_crystal_description stick
_exptl_crystal_F_000 984
_exptl_crystal_size_max 0.28
_exptl_crystal_size_mid 0.16
_exptl_crystal_size_min 0.14
_refine_diff_density_max 0.447
_refine_diff_density_min -0.365
_refine_diff_density_rms 0.052
_refine_ls_abs_structure_details 'Flack H D (1983), Acta Cryst. A39, 876-881'
_refine_ls_abs_structure_Flack -0.003(13)
_refine_ls_extinction_method none
_refine_ls_goodness_of_fit_ref 1.052
_refine_ls_hydrogen_treatment constr
_refine_ls_matrix_type full
_refine_ls_number_parameters 271
_refine_ls_number_reflns 3411
_refine_ls_number_restraints 0
_refine_ls_restrained_S_all 1.052
_refine_ls_R_factor_all 0.0307
_refine_ls_R_factor_gt 0.0281
_refine_ls_shift/su_max 0.001
_refine_ls_shift/su_mean 0.000
_refine_ls_structure_factor_coef Fsqd
_refine_ls_weighting_details 'calc w=1/[\s^2^(Fo^2^)+(0.0447P)^2^+0.0000P] where P=(Fo^2^+2Fc^2^)/3'
_refine_ls_weighting_scheme calc
_refine_ls_wR_factor_gt 0.0703
_refine_ls_wR_factor_ref 0.0715
_reflns_number_gt 3167
_reflns_number_total 3411
_reflns_threshold_expression >2sigma(I)
_cod_data_source_file b517969f.txt
_cod_data_source_block 1015am
_cod_depositor_comments
;
The following automatic conversions were performed:
'_symmetry_cell_setting' value 'Orthorhombic' changed to 'orthorhombic'
according to '/home/saulius/struct/CIF-dictionaries/cif_core.dic'
dictionary named 'cif_core.dic' version 2.4.1 from
2010-06-29.

'_exptl_absorpt_correction_type' value 'Multi-scan' changed
to 'multi-scan' according to
'/home/saulius/struct/CIF-dictionaries/cif_core.dic' dictionary named
'cif_core.dic' version 2.4.1 from 2010-06-29.

Automatic conversion script
Id: cif_fix_enum 1527 2010-12-29 10:47:43Z saulius 
;
_cod_original_sg_symbol_H-M P2(1)2(1)2(1)
_cod_database_code 7007131

loop_
_symmetry_equiv_pos_as_xyz
'x, y, z'
'-x+1/2, -y, z+1/2'
'-x, y+1/2, -z+1/2'
'x+1/2, -y+1/2, -z'

loop_
_atom_site_label
_atom_site_type_symbol
_atom_site_fract_x
_atom_site_fract_y
_atom_site_fract_z
_atom_site_U_iso_or_equiv
_atom_site_adp_type
_atom_site_occupancy
_atom_site_symmetry_multiplicity
_atom_site_calc_flag
_atom_site_refinement_flags
_atom_site_disorder_assembly
_atom_site_disorder_group
Cu1 Cu 0.79028(6) 0.62608(3) 0.78769(2) 0.05821(15) Uani 1 1 d . . .
Cu2 Cu 1.05821(5) 1.02010(3) 0.97525(2) 0.04896(13) Uani 1 1 d . . .
N1 N 1.0357(3) 0.67082(19) 0.83708(15) 0.0435(6) Uani 1 1 d . . .
N2 N 0.7822(3) 0.78618(17) 0.82678(12) 0.0325(5) Uani 1 1 d . . .
N3 N 0.5508(3) 0.71688(17) 0.73730(12) 0.0367(5) Uani 1 1 d . . .
N4 N 0.6177(3) 0.91732(18) 0.87215(13) 0.0350(5) Uani 1 1 d . . .
N5 N 0.8750(3) 0.89641(17) 0.92337(11) 0.0313(5) Uani 1 1 d . . .
N6 N 0.8308(3) 1.06928(18) 1.00664(13) 0.0393(6) Uani 1 1 d . . .
N7 N 1.1593(3) 0.9746(2) 1.06892(15) 0.0522(7) Uani 1 1 d . . .
N8 N 0.8467(4) 0.5818(2) 0.68526(16) 0.0523(7) Uani 1 1 d . . .
C1 C 1.1631(4) 0.6130(3) 0.8366(2) 0.0582(9) Uani 1 1 d . . .
H1 H 1.1605 0.5537 0.8077 0.070 Uiso 1 1 calc R . .
C2 C 1.2966(4) 0.6344(3) 0.8755(2) 0.0643(11) Uani 1 1 d . . .
H2 H 1.3833 0.5913 0.8729 0.077 Uiso 1 1 calc R . .
C3 C 1.3019(4) 0.7212(3) 0.9188(2) 0.0588(10) Uani 1 1 d . . .
H3 H 1.3926 0.7379 0.9460 0.071 Uiso 1 1 calc R . .
C4 C 1.1697(4) 0.7842(3) 0.92153(18) 0.0489(8) Uani 1 1 d . . .
H4 H 1.1692 0.8429 0.9511 0.059 Uiso 1 1 calc R . .
C5 C 1.0397(3) 0.7560(2) 0.87868(15) 0.0357(6) Uani 1 1 d . . .
C6 C 0.8929(3) 0.8170(2) 0.87577(14) 0.0297(6) Uani 1 1 d . . .
C7 C 0.7344(3) 0.94207(19) 0.91988(14) 0.0306(6) Uani 1 1 d . . .
C8 C 0.7027(4) 1.0259(2) 0.97511(14) 0.0342(6) Uani 1 1 d . . .
C9 C 0.8051(5) 1.1427(3) 1.05787(19) 0.0580(9) Uani 1 1 d . . .
H9 H 0.8920 1.1745 1.0799 0.070 Uiso 1 1 calc R . .
C10 C 0.6560(6) 1.1744(3) 1.0802(2) 0.0662(11) Uani 1 1 d . . .
H10 H 0.6435 1.2254 1.1165 0.079 Uiso 1 1 calc R . .
C11 C 0.5283(5) 1.1290(3) 1.0475(2) 0.0663(10) Uani 1 1 d . . .
H11 H 0.4269 1.1484 1.0617 0.080 Uiso 1 1 calc R . .
C12 C 0.5504(4) 1.0533(2) 0.99294(17) 0.0471(8) Uani 1 1 d . . .
H12 H 0.4649 1.0222 0.9692 0.057 Uiso 1 1 calc R . .
C13 C 0.6489(3) 0.8393(2) 0.82573(15) 0.0320(6) Uani 1 1 d . . .
C14 C 0.5236(3) 0.8065(2) 0.77110(14) 0.0316(6) Uani 1 1 d . . .
C15 C 0.3896(4) 0.8629(2) 0.75865(17) 0.0421(7) Uani 1 1 d . . .
H15 H 0.3759 0.9254 0.7826 0.051 Uiso 1 1 calc R . .
C16 C 0.2765(4) 0.8250(3) 0.71013(19) 0.0513(8) Uani 1 1 d . . .
H16 H 0.1842 0.8612 0.7009 0.062 Uiso 1 1 calc R . .
C17 C 0.3015(4) 0.7328(3) 0.67533(18) 0.0527(8) Uani 1 1 d . . .
H17 H 0.2261 0.7052 0.6426 0.063 Uiso 1 1 calc R . .
C18 C 0.4404(4) 0.6820(2) 0.68990(17) 0.0477(8) Uani 1 1 d . . .
H18 H 0.4578 0.6203 0.6654 0.057 Uiso 1 1 calc R . .
C19 C 1.2075(4) 0.9421(2) 1.12351(15) 0.0344(6) Uani 1 1 d . . .
C20 C 0.8782(4) 0.5612(2) 0.62427(15) 0.0373(7) Uani 1 1 d . . .

loop_
_atom_site_aniso_label
_atom_site_aniso_U_11
_atom_site_aniso_U_22
_atom_site_aniso_U_33
_atom_site_aniso_U_23
_atom_site_aniso_U_13
_atom_site_aniso_U_12
Cu1 0.0936(4) 0.0434(2) 0.0376(2) -0.00644(17) 0.0176(2) -0.0035(2)
Cu2 0.0534(2) 0.0625(2) 0.03099(19) 0.00863(17) -0.00140(17) -0.0102(2)
N1 0.0417(16) 0.0416(14) 0.0472(14) 0.0016(11) 0.0067(12) 0.0082(12)
N2 0.0333(13) 0.0352(12) 0.0290(11) -0.0034(9) -0.0021(10) 0.0058(10)
N3 0.0419(14) 0.0375(13) 0.0307(11) -0.0044(9) -0.0020(11) 0.0008(11)
N4 0.0345(13) 0.0358(12) 0.0346(12) -0.0047(10) -0.0039(10) 0.0046(10)
N5 0.0306(12) 0.0369(13) 0.0264(11) -0.0001(9) -0.0007(10) 0.0009(10)
N6 0.0501(16) 0.0365(12) 0.0315(11) -0.0027(10) -0.0011(11) -0.0064(11)
N7 0.0479(17) 0.0629(17) 0.0457(15) -0.0013(14) 0.0048(12) -0.0119(14)
N8 0.0613(19) 0.0403(14) 0.0553(16) 0.0014(13) 0.0074(14) 0.0027(13)
C1 0.052(2) 0.050(2) 0.072(2) 0.0075(18) 0.0156(19) 0.0184(16)
C2 0.048(2) 0.073(3) 0.073(2) 0.035(2) 0.016(2) 0.024(2)
C3 0.0335(18) 0.089(3) 0.0535(19) 0.032(2) -0.0048(17) 0.0001(19)
C4 0.0411(19) 0.063(2) 0.0424(16) 0.0080(15) -0.0054(14) -0.0013(16)
C5 0.0350(16) 0.0416(16) 0.0303(13) 0.0067(12) 0.0012(13) 0.0041(13)
C6 0.0304(15) 0.0315(14) 0.0271(12) 0.0038(10) 0.0021(11) -0.0009(11)
C7 0.0343(15) 0.0314(13) 0.0263(12) 0.0003(11) 0.0009(11) -0.0013(11)
C8 0.0455(16) 0.0314(12) 0.0259(12) 0.0005(11) -0.0001(13) -0.0024(13)
C9 0.081(3) 0.0473(19) 0.0455(18) -0.0159(15) 0.0003(18) -0.0140(19)
C10 0.097(3) 0.0479(19) 0.054(2) -0.0231(17) 0.008(2) 0.005(2)
C11 0.082(3) 0.054(2) 0.062(2) -0.0159(19) 0.019(2) 0.013(2)
C12 0.052(2) 0.0456(17) 0.0435(16) -0.0087(13) 0.0069(15) 0.0054(15)
C13 0.0357(16) 0.0294(14) 0.0310(13) -0.0010(11) -0.0013(12) 0.0012(12)
C14 0.0340(17) 0.0342(14) 0.0266(14) 0.0022(10) -0.0005(11) 0.0009(12)
C15 0.0463(18) 0.0397(16) 0.0404(16) -0.0004(13) -0.0112(13) 0.0070(14)
C16 0.0475(19) 0.0546(18) 0.0518(18) 0.0089(16) -0.0175(16) 0.0073(15)
C17 0.060(2) 0.0560(19) 0.0421(16) 0.0018(15) -0.0224(17) -0.0098(18)
C18 0.059(2) 0.0453(17) 0.0394(16) -0.0099(13) -0.0110(16) -0.0044(16)
C19 0.0382(15) 0.0386(15) 0.0265(13) 0.0003(11) -0.0052(13) -0.0047(13)
C20 0.0477(17) 0.0372(15) 0.0269(13) -0.0080(11) 0.0042(13) 0.0079(13)

loop_
_atom_type_symbol
_atom_type_description
_atom_type_scat_dispersion_real
_atom_type_scat_dispersion_imag
_atom_type_scat_source
C C 0.0033 0.0016 'International Tables Vol C Tables 4.2.6.8 and 6.1.1.4'
H H 0.0000 0.0000 'International Tables Vol C Tables 4.2.6.8 and 6.1.1.4'
N N 0.0061 0.0033 'International Tables Vol C Tables 4.2.6.8 and 6.1.1.4'
Cu Cu 0.3201 1.2651 'International Tables Vol C Tables 4.2.6.8 and 6.1.1.4'

loop_
_geom_angle_atom_site_label_1
_geom_angle_atom_site_label_2
_geom_angle_atom_site_label_3
_geom_angle
_geom_angle_site_symmetry_1
_geom_angle_site_symmetry_3
_geom_angle_publ_flag
C19 Cu1 N8 133.62(11) 4_467 . ?
C19 Cu1 N2 100.81(10) 4_467 . ?
N8 Cu1 N2 125.23(10) . . ?
C19 Cu1 N1 98.51(11) 4_467 . ?
N8 Cu1 N1 101.29(11) . . ?
N2 Cu1 N1 70.91(9) . . ?
C20 Cu2 N7 137.14(13) 3_756 . ?
C20 Cu2 N6 114.19(11) 3_756 . ?
N7 Cu2 N6 106.36(10) . . ?
C20 Cu2 N5 91.94(10) 3_756 . ?
N7 Cu2 N5 112.82(10) . . ?
N6 Cu2 N5 73.61(8) . . ?
C1 N1 C5 117.8(3) . . ?
C1 N1 Cu1 125.6(2) . . ?
C5 N1 Cu1 115.84(19) . . ?
C13 N2 C6 116.5(2) . . ?
C13 N2 Cu1 121.54(18) . . ?
C6 N2 Cu1 117.71(17) . . ?
C18 N3 C14 117.2(3) . . ?
C7 N4 C13 114.8(2) . . ?
C7 N5 C6 115.1(2) . . ?
C7 N5 Cu2 106.55(16) . . ?
C6 N5 Cu2 132.94(18) . . ?
C9 N6 C8 116.7(3) . . ?
C9 N6 Cu2 123.1(2) . . ?
C8 N6 Cu2 120.18(18) . . ?
C19 N7 Cu2 174.0(3) . . ?
C20 N8 Cu1 176.3(3) . . ?
N1 C1 C2 124.2(4) . . ?
N1 C1 H1 117.9 . . ?
C2 C1 H1 117.9 . . ?
C1 C2 C3 118.6(3) . . ?
C1 C2 H2 120.7 . . ?
C3 C2 H2 120.7 . . ?
C2 C3 C4 119.3(3) . . ?
C2 C3 H3 120.3 . . ?
C4 C3 H3 120.3 . . ?
C5 C4 C3 117.5(3) . . ?
C5 C4 H4 121.2 . . ?
C3 C4 H4 121.2 . . ?
N1 C5 C4 122.6(3) . . ?
N1 C5 C6 114.6(2) . . ?
C4 C5 C6 122.8(3) . . ?
N2 C6 N5 123.6(2) . . ?
N2 C6 C5 116.6(2) . . ?
N5 C6 C5 119.7(2) . . ?
N4 C7 N5 125.4(2) . . ?
N4 C7 C8 116.8(2) . . ?
N5 C7 C8 117.8(2) . . ?
N6 C8 C12 123.7(3) . . ?
N6 C8 C7 115.7(3) . . ?
C12 C8 C7 120.6(3) . . ?
N6 C9 C10 123.7(3) . . ?
N6 C9 H9 118.2 . . ?
C10 C9 H9 118.2 . . ?
C11 C10 C9 118.4(3) . . ?
C11 C10 H10 120.8 . . ?
C9 C10 H10 120.8 . . ?
C10 C11 C12 119.6(4) . . ?
C10 C11 H11 120.2 . . ?
C12 C11 H11 120.2 . . ?
C8 C12 C11 118.0(3) . . ?
C8 C12 H12 121.0 . . ?
C11 C12 H12 121.0 . . ?
N2 C13 N4 124.5(3) . . ?
N2 C13 C14 117.5(2) . . ?
N4 C13 C14 118.0(2) . . ?
N3 C14 C15 123.4(3) . . ?
N3 C14 C13 114.4(2) . . ?
C15 C14 C13 122.2(2) . . ?
C16 C15 C14 118.5(3) . . ?
C16 C15 H15 120.7 . . ?
C14 C15 H15 120.7 . . ?
C15 C16 C17 119.0(3) . . ?
C15 C16 H16 120.5 . . ?
C17 C16 H16 120.5 . . ?
C16 C17 C18 118.7(3) . . ?
C16 C17 H17 120.6 . . ?
C18 C17 H17 120.6 . . ?
N3 C18 C17 123.1(3) . . ?
N3 C18 H18 118.4 . . ?
C17 C18 H18 118.4 . . ?
N7 C19 Cu1 174.4(3) . 4_567 ?
N8 C20 Cu2 175.9(3) . 3_746 ?

loop_
_geom_bond_atom_site_label_1
_geom_bond_atom_site_label_2
_geom_bond_distance
_geom_bond_site_symmetry_2
_geom_bond_publ_flag
Cu1 C19 1.921(3) 4_467 ?
Cu1 N8 1.936(3) . ?
Cu1 N2 2.219(2) . ?
Cu1 N1 2.326(3) . ?
Cu2 C20 1.893(3) 3_756 ?
Cu2 N7 1.937(3) . ?
Cu2 N6 2.105(3) . ?
Cu2 N5 2.426(2) . ?
N1 C1 1.322(4) . ?
N1 C5 1.337(4) . ?
N2 C13 1.330(4) . ?
N2 C6 1.331(3) . ?
N3 C18 1.329(4) . ?
N3 C14 1.340(3) . ?
N4 C7 1.332(4) . ?
N4 C13 1.334(3) . ?
N5 C7 1.336(4) . ?
N5 C6 1.344(3) . ?
N6 C9 1.334(4) . ?
N6 C8 1.344(4) . ?
N7 C19 1.119(4) . ?
N8 C20 1.127(4) . ?
C1 C2 1.348(6) . ?
C1 H1 0.9300 . ?
C2 C3 1.370(6) . ?
C2 H2 0.9300 . ?
C3 C4 1.395(5) . ?
C3 H3 0.9300 . ?
C4 C5 1.381(4) . ?
C4 H4 0.9300 . ?
C5 C6 1.482(4) . ?
C7 C8 1.489(4) . ?
C8 C12 1.376(4) . ?
C9 C10 1.386(6) . ?
C9 H9 0.9300 . ?
C10 C11 1.360(6) . ?
C10 H10 0.9300 . ?
C11 C12 1.390(4) . ?
C11 H11 0.9300 . ?
C12 H12 0.9300 . ?
C13 C14 1.489(4) . ?
C14 C15 1.374(4) . ?
C15 C16 1.371(4) . ?
C15 H15 0.9300 . ?
C16 C17 1.375(5) . ?
C16 H16 0.9300 . ?
C17 C18 1.379(5) . ?
C17 H17 0.9300 . ?
C18 H18 0.9300 . ?
C19 Cu1 1.921(3) 4_567 ?
C20 Cu2 1.893(3) 3_746 ?

loop_
_geom_torsion_atom_site_label_1
_geom_torsion_atom_site_label_2
_geom_torsion_atom_site_label_3
_geom_torsion_atom_site_label_4
_geom_torsion
_geom_torsion_site_symmetry_1
_geom_torsion_site_symmetry_2
_geom_torsion_site_symmetry_3
_geom_torsion_site_symmetry_4
_geom_torsion_publ_flag
C19 Cu1 N1 C1 86.2(3) 4_467 . . . ?
N8 Cu1 N1 C1 -51.6(3) . . . . ?
N2 Cu1 N1 C1 -175.2(3) . . . . ?
C19 Cu1 N1 C5 -83.7(2) 4_467 . . . ?
N8 Cu1 N1 C5 138.5(2) . . . . ?
N2 Cu1 N1 C5 14.86(19) . . . . ?
C19 Cu1 N2 C13 -79.6(2) 4_467 . . . ?
N8 Cu1 N2 C13 94.5(2) . . . . ?
N1 Cu1 N2 C13 -175.0(2) . . . . ?
C19 Cu1 N2 C6 76.5(2) 4_467 . . . ?
N8 Cu1 N2 C6 -109.3(2) . . . . ?
N1 Cu1 N2 C6 -18.81(18) . . . . ?
C20 Cu2 N5 C7 -94.41(19) 3_756 . . . ?
N7 Cu2 N5 C7 121.50(18) . . . . ?
N6 Cu2 N5 C7 20.26(16) . . . . ?
C20 Cu2 N5 C6 57.2(2) 3_756 . . . ?
N7 Cu2 N5 C6 -86.9(2) . . . . ?
N6 Cu2 N5 C6 171.9(2) . . . . ?
C20 Cu2 N6 C9 -107.2(2) 3_756 . . . ?
N7 Cu2 N6 C9 58.6(3) . . . . ?
N5 Cu2 N6 C9 168.1(3) . . . . ?
C20 Cu2 N6 C8 73.2(2) 3_756 . . . ?
N7 Cu2 N6 C8 -121.0(2) . . . . ?
N5 Cu2 N6 C8 -11.44(19) . . . . ?
C20 Cu2 N7 C19 -138(3) 3_756 . . . ?
N6 Cu2 N7 C19 61(3) . . . . ?
N5 Cu2 N7 C19 -17(3) . . . . ?
C19 Cu1 N8 C20 155(4) 4_467 . . . ?
N2 Cu1 N8 C20 -17(4) . . . . ?
N1 Cu1 N8 C20 -91(4) . . . . ?
C5 N1 C1 C2 0.0(5) . . . . ?
Cu1 N1 C1 C2 -169.7(3) . . . . ?
N1 C1 C2 C3 0.4(5) . . . . ?
C1 C2 C3 C4 0.2(5) . . . . ?
C2 C3 C4 C5 -1.1(5) . . . . ?
C1 N1 C5 C4 -1.1(4) . . . . ?
Cu1 N1 C5 C4 169.6(2) . . . . ?
C1 N1 C5 C6 179.6(3) . . . . ?
Cu1 N1 C5 C6 -9.7(3) . . . . ?
C3 C4 C5 N1 1.6(4) . . . . ?
C3 C4 C5 C6 -179.1(3) . . . . ?
C13 N2 C6 N5 0.8(4) . . . . ?
Cu1 N2 C6 N5 -156.6(2) . . . . ?
C13 N2 C6 C5 178.2(2) . . . . ?
Cu1 N2 C6 C5 20.9(3) . . . . ?
C7 N5 C6 N2 1.7(4) . . . . ?
Cu2 N5 C6 N2 -148.1(2) . . . . ?
C7 N5 C6 C5 -175.6(2) . . . . ?
Cu2 N5 C6 C5 34.6(3) . . . . ?
N1 C5 C6 N2 -6.7(3) . . . . ?
C4 C5 C6 N2 174.0(3) . . . . ?
N1 C5 C6 N5 170.8(2) . . . . ?
C4 C5 C6 N5 -8.5(4) . . . . ?
C13 N4 C7 N5 0.8(4) . . . . ?
C13 N4 C7 C8 -177.5(2) . . . . ?
C6 N5 C7 N4 -2.6(4) . . . . ?
Cu2 N5 C7 N4 154.8(2) . . . . ?
C6 N5 C7 C8 175.7(2) . . . . ?
Cu2 N5 C7 C8 -26.9(3) . . . . ?
C9 N6 C8 C12 0.0(4) . . . . ?
Cu2 N6 C8 C12 179.6(2) . . . . ?
C9 N6 C8 C7 -178.2(3) . . . . ?
Cu2 N6 C8 C7 1.4(3) . . . . ?
N4 C7 C8 N6 -161.5(2) . . . . ?
N5 C7 C8 N6 20.0(3) . . . . ?
N4 C7 C8 C12 20.2(4) . . . . ?
N5 C7 C8 C12 -158.3(3) . . . . ?
C8 N6 C9 C10 0.9(5) . . . . ?
Cu2 N6 C9 C10 -178.6(3) . . . . ?
N6 C9 C10 C11 -0.7(6) . . . . ?
C9 C10 C11 C12 -0.4(6) . . . . ?
N6 C8 C12 C11 -1.1(5) . . . . ?
C7 C8 C12 C11 177.1(3) . . . . ?
C10 C11 C12 C8 1.2(5) . . . . ?
C6 N2 C13 N4 -2.9(4) . . . . ?
Cu1 N2 C13 N4 153.5(2) . . . . ?
C6 N2 C13 C14 179.7(2) . . . . ?
Cu1 N2 C13 C14 -23.8(3) . . . . ?
C7 N4 C13 N2 2.1(4) . . . . ?
C7 N4 C13 C14 179.5(2) . . . . ?
C18 N3 C14 C15 -0.4(4) . . . . ?
C18 N3 C14 C13 177.8(2) . . . . ?
N2 C13 C14 N3 9.9(4) . . . . ?
N4 C13 C14 N3 -167.7(2) . . . . ?
N2 C13 C14 C15 -172.0(3) . . . . ?
N4 C13 C14 C15 10.5(4) . . . . ?
N3 C14 C15 C16 1.1(5) . . . . ?
C13 C14 C15 C16 -177.0(3) . . . . ?
C14 C15 C16 C17 -0.5(5) . . . . ?
C15 C16 C17 C18 -0.6(5) . . . . ?
C14 N3 C18 C17 -0.8(5) . . . . ?
C16 C17 C18 N3 1.3(5) . . . . ?
Cu2 N7 C19 Cu1 54(5) . . . 4_567 ?
Cu1 N8 C20 Cu2 145(3) . . . 3_746 ?
